data_7230840
loop_
_publ_author_name
'Tan, Davin'
'Ng, Zi Xuan'
'Sim, Ying'
'Ganguly, Rakesh'
'Garc\'ia, Felipe'

_publ_section_title
;
 cis-Cyclodiphosph(v/v)azanes as highly stable and robust main group
 supramolecular building blocks
;
_journal_issue 39
_journal_name_full CrystEngComm
_journal_page_first 5998
_journal_paper_doi 10.1039/C8CE00395E
_journal_volume 20
_journal_year 2018
_chemical_formula_sum 'C19 H46 N6 O P2 Se2'
_chemical_formula_weight 594.48
_space_group_crystal_system monoclinic
_space_group_IT_number 14
_space_group_name_Hall '-P 2ybc'
_space_group_name_H-M_alt 'P 1 21/c 1'
_symmetry_space_group_name_Hall '-P 2ybc'
_symmetry_space_group_name_H-M 'P 1 21/c 1'
_atom_sites_solution_hydrogens geom
_atom_sites_solution_primary dual
_audit_update_record
;
2018-03-13 deposited with the CCDC.
2018-06-06 downloaded from the CCDC.
;
_cell_angle_alpha 90
_cell_angle_beta 91.9478(8)
_cell_angle_gamma 90
_cell_formula_units_Z 8
_cell_length_a 17.5948(3)
_cell_length_b 17.2259(3)
_cell_length_c 18.9346(4)
_cell_measurement_reflns_used 9820
_cell_measurement_temperature 100.(2)
_cell_measurement_theta_max 31.6267
_cell_measurement_theta_min 2.7466
_cell_volume 5735.50(19)
_computing_cell_refinement 'SAINT V8.38A (Bruker AXS Inc., 2017)'
_computing_data_collection 'APEX3 (Bruker AXS Inc., 2017)'
_computing_data_reduction 'SAINT V8.38A (Bruker AXS Inc., 2017)'
_computing_publication_material 'APEX3 (Bruker AXS Inc., 2017)'
_computing_structure_refinement 'SHELXL-2016/6 (Sheldrick, 2016)'
_computing_structure_solution 'XT, VERSION 2014/5'
_diffrn_ambient_temperature 100.(2)
_diffrn_detector_area_resol_mean 7.4074
_diffrn_measured_fraction_theta_full 0.999
_diffrn_measured_fraction_theta_max 0.999
_diffrn_measurement_device_type 'Photon II CPADs detector'
_diffrn_measurement_method 'phi and omega scans'
_diffrn_radiation_monochromator 'Multilayer Mirror'
_diffrn_radiation_type MoK\a
_diffrn_radiation_wavelength 0.71073
_diffrn_reflns_av_R_equivalents 0.0709
_diffrn_reflns_av_unetI/netI 0.0557
_diffrn_reflns_limit_h_max 26
_diffrn_reflns_limit_h_min -26
_diffrn_reflns_limit_k_max 25
_diffrn_reflns_limit_k_min -25
_diffrn_reflns_limit_l_max 28
_diffrn_reflns_limit_l_min -28
_diffrn_reflns_number 127003
_diffrn_reflns_theta_full 32.04
_diffrn_reflns_theta_max 32.04
_diffrn_reflns_theta_min 2.46
_diffrn_source 'Incoatec microfocus source'
_diffrn_source_type 'Bruker D8 Quest'
_exptl_absorpt_coefficient_mu 2.711
_exptl_absorpt_correction_T_max 0.64
_exptl_absorpt_correction_T_min 0.54
_exptl_absorpt_correction_type multi-scan
_exptl_absorpt_process_details
;
SADABS-2016/2 - Bruker AXS area detector scaling and absorption correction
;
_exptl_crystal_colour colourless
_exptl_crystal_density_diffrn 1.377
_exptl_crystal_density_method 'not measured'
_exptl_crystal_description block
_exptl_crystal_F_000 2464
_exptl_crystal_size_max 0.320
_exptl_crystal_size_mid 0.240
_exptl_crystal_size_min 0.180
_refine_diff_density_max 0.581
_refine_diff_density_min -0.485
_refine_ls_extinction_method none
_refine_ls_goodness_of_fit_ref 1.004
_refine_ls_hydrogen_treatment constr
_refine_ls_matrix_type full
_refine_ls_number_parameters 569
_refine_ls_number_reflns 19960
_refine_ls_number_restraints 0
_refine_ls_restrained_S_all 1.004
_refine_ls_R_factor_all 0.0685
_refine_ls_R_factor_gt 0.0347
_refine_ls_shift/su_max 0.004
_refine_ls_shift/su_mean 0.000
_refine_ls_structure_factor_coef Fsqd
_refine_ls_weighting_details 'w=1/[\s^2^(Fo^2^)+(0.0239P)^2^+2.2492P] where P=(Fo^2^+2Fc^2^)/3'
_refine_ls_weighting_scheme calc
_refine_ls_wR_factor_gt 0.0625
_refine_ls_wR_factor_ref 0.0722
_reflns_number_gt 14222
_reflns_number_total 19960
_reflns_threshold_expression 'I > 2\s(I)'
_cod_data_source_file c8ce00395e2.cif
_cod_data_source_block fg858m
_cod_depositor_comments
;
The following automatic conversions were performed:

'_exptl_absorpt_correction_type' value 'Multi-Scan' changed to
'multi-scan' according to
/home/data/users/saulius/crontab/automatic-downloads/rss-feeds/RSC/lib/dictionaries/cif_core.dic
dictionary named 'cif_core.dic' version 2.4.2 from 2011-04-26.

Automatic conversion script
Id: cif_fix_values 4973 2017-02-22 13:04:09Z antanas 

 Adding full bibliography for 7230835--7230843.cif.
;
_cod_database_code 7230840

loop_
_space_group_symop_operation_xyz
'x, y, z'
'-x, y+1/2, -z+1/2'
'-x, -y, -z'
'x, -y-1/2, z-1/2'

loop_
_atom_site_type_symbol
_atom_site_label
_atom_site_fract_x
_atom_site_fract_y
_atom_site_fract_z
_atom_site_U_iso_or_equiv
_atom_site_adp_type
_atom_site_calc_flag
_atom_site_refinement_flags_adp
_atom_site_refinement_flags_posn
_atom_site_occupancy
C C1 0.77901(11) 0.80665(11) 0.69305(10) 0.0186(4) Uani d . . 1
C C2 0.77345(13) 0.76869(12) 0.76553(11) 0.0267(5) Uani d . . 1
H H2A 0.740506 0.722903 0.76165 0.04 Uiso calc U R 1
H H2B 0.751988 0.80581 0.79863 0.04 Uiso calc U R 1
H H2C 0.824269 0.752973 0.782836 0.04 Uiso calc U R 1
C C3 0.69938(11) 0.82766(12) 0.66378(11) 0.0243(4) Uani d . . 1
H H3A 0.703088 0.848907 0.616008 0.036 Uiso calc U R 1
H H3B 0.676656 0.866495 0.69445 0.036 Uiso calc U R 1
H H3C 0.667481 0.781018 0.662164 0.036 Uiso calc U R 1
C C4 0.82771(12) 0.87998(11) 0.69900(12) 0.0258(5) Uani d . . 1
H H4A 0.878653 0.866429 0.717611 0.039 Uiso calc U R 1
H H4B 0.804132 0.916865 0.731017 0.039 Uiso calc U R 1
H H4C 0.831589 0.903657 0.652204 0.039 Uiso calc U R 1
C C5 0.87912(11) 0.61343(10) 0.50664(10) 0.0171(4) Uani d . . 1
C C6 0.81278(12) 0.60705(12) 0.45253(11) 0.0248(4) Uani d . . 1
H H6A 0.76901 0.583401 0.47488 0.037 Uiso calc U R 1
H H6B 0.82793 0.574717 0.412812 0.037 Uiso calc U R 1
H H6C 0.798931 0.658954 0.435245 0.037 Uiso calc U R 1
C C7 0.89676(12) 0.53391(11) 0.53863(11) 0.0230(4) Uani d . . 1
H H7A 0.939189 0.538508 0.573272 0.034 Uiso calc U R 1
H H7B 0.910622 0.497878 0.501142 0.034 Uiso calc U R 1
H H7C 0.851811 0.514257 0.562041 0.034 Uiso calc U R 1
C C8 0.94950(12) 0.64429(12) 0.47130(12) 0.0261(5) Uani d . . 1
H H8A 0.938018 0.694912 0.44986 0.039 Uiso calc U R 1
H H8B 0.964686 0.607867 0.434608 0.039 Uiso calc U R 1
H H8C 0.991069 0.649949 0.506697 0.039 Uiso calc U R 1
C C9 0.99925(11) 0.85356(11) 0.55591(11) 0.0192(4) Uani d . . 1
C C10 1.07585(11) 0.84230(12) 0.59533(12) 0.0252(4) Uani d . . 1
H H10A 1.068888 0.846587 0.646315 0.038 Uiso calc U R 1
H H10B 1.111567 0.882271 0.580444 0.038 Uiso calc U R 1
H H10C 1.096144 0.790847 0.584477 0.038 Uiso calc U R 1
C C11 1.01030(12) 0.84550(12) 0.47676(11) 0.0255(4) Uani d . . 1
H H11A 1.034722 0.795648 0.467178 0.038 Uiso calc U R 1
H H11B 1.042525 0.887906 0.460618 0.038 Uiso calc U R 1
H H11C 0.960744 0.847764 0.4516 0.038 Uiso calc U R 1
C C12 0.96758(12) 0.93347(11) 0.57289(12) 0.0255(4) Uani d . . 1
H H12A 0.918926 0.940969 0.547062 0.038 Uiso calc U R 1
H H12B 1.003621 0.973487 0.558763 0.038 Uiso calc U R 1
H H12C 0.959835 0.93735 0.623781 0.038 Uiso calc U R 1
C C13 0.85383(12) 0.54648(11) 0.74804(11) 0.0228(4) Uani d . . 1
C C14 0.92619(14) 0.54714(14) 0.79380(13) 0.0406(6) Uani d . . 1
H H14A 0.970048 0.539189 0.76408 0.061 Uiso calc U R 1
H H14B 0.924206 0.505405 0.828861 0.061 Uiso calc U R 1
H H14C 0.9311 0.597243 0.818038 0.061 Uiso calc U R 1
C C15 0.84783(15) 0.46907(12) 0.70888(13) 0.0372(6) Uani d . . 1
H H15A 0.802714 0.469462 0.67707 0.056 Uiso calc U R 1
H H15B 0.843574 0.426768 0.743128 0.056 Uiso calc U R 1
H H15C 0.893358 0.461305 0.681308 0.056 Uiso calc U R 1
C C16 0.78565(15) 0.55673(16) 0.79406(13) 0.0428(7) Uani d . . 1
H H16A 0.790972 0.605199 0.820878 0.064 Uiso calc U R 1
H H16B 0.782794 0.512929 0.826887 0.064 Uiso calc U R 1
H H16C 0.739129 0.558696 0.764145 0.064 Uiso calc U R 1
C C17 0.30082(11) 0.90991(10) 0.47202(10) 0.0154(4) Uani d . . 1
C C18 0.30218(12) 0.87501(11) 0.54622(10) 0.0224(4) Uani d . . 1
H H18A 0.267233 0.830758 0.547199 0.034 Uiso calc U R 1
H H18B 0.28635 0.914378 0.580068 0.034 Uiso calc U R 1
H H18C 0.353838 0.857515 0.558982 0.034 Uiso calc U R 1
C C19 0.21987(11) 0.93561(11) 0.45070(11) 0.0216(4) Uani d . . 1
H H19A 0.219199 0.956619 0.40258 0.032 Uiso calc U R 1
H H19B 0.203149 0.975713 0.483433 0.032 Uiso calc U R 1
H H19C 0.185499 0.890937 0.452439 0.032 Uiso calc U R 1
C C20 0.35465(11) 0.97922(10) 0.47069(10) 0.0198(4) Uani d . . 1
H H20A 0.406255 0.962299 0.484352 0.03 Uiso calc U R 1
H H20B 0.337896 1.018776 0.503945 0.03 Uiso calc U R 1
H H20C 0.35439 1.001119 0.422913 0.03 Uiso calc U R 1
C C21 0.34989(10) 0.70791(10) 0.27523(9) 0.0141(3) Uani d . . 1
C C22 0.36203(12) 0.62595(10) 0.30423(10) 0.0200(4) Uani d . . 1
H H22A 0.410114 0.623862 0.331842 0.03 Uiso calc U R 1
H H22B 0.363745 0.589086 0.264894 0.03 Uiso calc U R 1
H H22C 0.320012 0.612305 0.33456 0.03 Uiso calc U R 1
C C23 0.27478(11) 0.71203(11) 0.23220(10) 0.0191(4) Uani d . . 1
H H23A 0.232788 0.697641 0.262281 0.029 Uiso calc U R 1
H H23B 0.276515 0.676071 0.192183 0.029 Uiso calc U R 1
H H23C 0.266947 0.765025 0.214585 0.029 Uiso calc U R 1
C C24 0.41688(11) 0.72993(11) 0.23025(10) 0.0193(4) Uani d . . 1
H H24A 0.409885 0.782974 0.212465 0.029 Uiso calc U R 1
H H24B 0.419653 0.693968 0.190315 0.029 Uiso calc U R 1
H H24C 0.464125 0.727011 0.259054 0.029 Uiso calc U R 1
C C25 0.51004(11) 0.92823(11) 0.31418(11) 0.0201(4) Uani d . . 1
C C26 0.50850(13) 0.92418(12) 0.23344(11) 0.0277(5) Uani d . . 1
H H26A 0.521318 0.871431 0.218547 0.042 Uiso calc U R 1
H H26B 0.545651 0.960837 0.215206 0.042 Uiso calc U R 1
H H26C 0.457552 0.937689 0.214834 0.042 Uiso calc U R 1
C C27 0.58810(12) 0.90403(14) 0.34322(13) 0.0329(5) Uani d . . 1
H H27A 0.588849 0.906011 0.394962 0.049 Uiso calc U R 1
H H27B 0.626663 0.939467 0.32556 0.049 Uiso calc U R 1
H H27C 0.599094 0.850997 0.327846 0.049 Uiso calc U R 1
C C28 0.49313(13) 1.01090(11) 0.33872(12) 0.0287(5) Uani d . . 1
H H28A 0.441573 1.025572 0.322669 0.043 Uiso calc U R 1
H H28B 0.529872 1.046842 0.318781 0.043 Uiso calc U R 1
H H28C 0.497114 1.013227 0.390429 0.043 Uiso calc U R 1
C C29 0.35952(12) 0.63931(11) 0.51778(10) 0.0215(4) Uani d . . 1
C C30 0.32837(15) 0.56503(12) 0.48389(12) 0.0350(6) Uani d . . 1
H H30A 0.276912 0.574492 0.464363 0.053 Uiso calc U R 1
H H30B 0.32681 0.523956 0.519625 0.053 Uiso calc U R 1
H H30C 0.361388 0.548897 0.445902 0.053 Uiso calc U R 1
C C31 0.44012(13) 0.62346(12) 0.54682(12) 0.0311(5) Uani d . . 1
H H31A 0.472203 0.607255 0.508161 0.047 Uiso calc U R 1
H H31B 0.438801 0.582141 0.582333 0.047 Uiso calc U R 1
H H31C 0.461045 0.670812 0.568577 0.047 Uiso calc U R 1
C C32 0.31022(14) 0.66539(13) 0.57765(11) 0.0326(5) Uani d . . 1
H H32A 0.331212 0.713158 0.598583 0.049 Uiso calc U R 1
H H32B 0.309267 0.624706 0.613787 0.049 Uiso calc U R 1
H H32C 0.258379 0.675153 0.559231 0.049 Uiso calc U R 1
C C33 0.54235(13) 0.82451(13) 0.53563(13) 0.0337(5) Uani d . . 1
H H33A 0.563539 0.87518 0.523404 0.051 Uiso calc U R 1
H H33B 0.538774 0.820621 0.587049 0.051 Uiso calc U R 1
H H33C 0.491569 0.818971 0.513313 0.051 Uiso calc U R 1
C C34 0.57465(12) 0.72205(12) 0.45230(12) 0.0261(4) Uani d . . 1
C C35 0.61016(14) 0.61389(13) 0.37748(13) 0.0350(5) Uani d . . 1
H H35A 0.566018 0.580828 0.385761 0.053 Uiso calc U R 1
H H35B 0.655056 0.581298 0.371088 0.053 Uiso calc U R 1
H H35C 0.60038 0.645192 0.33492 0.053 Uiso calc U R 1
C C36 0.01641(13) 0.77498(13) 0.79801(13) 0.0331(5) Uani d . . 1
H H36A 0.003038 0.807154 0.756751 0.05 Uiso calc U R 1
H H36B 0.034559 0.808271 0.837027 0.05 Uiso calc U R 1
H H36C -0.028537 0.74614 0.812344 0.05 Uiso calc U R 1
C C37 0.06867(11) 0.67487(11) 0.72303(11) 0.0207(4) Uani d . . 1
C C38 0.12564(15) 0.57438(15) 0.65203(15) 0.0444(7) Uani d . . 1
H H38A 0.084222 0.536713 0.655738 0.067 Uiso calc U R 1
H H38B 0.17428 0.546812 0.650583 0.067 Uiso calc U R 1
H H38C 0.117912 0.604945 0.608726 0.067 Uiso calc U R 1
N N1 0.81712(8) 0.75142(8) 0.64504(8) 0.0136(3) Uani d . . 1
N N2 0.85906(8) 0.66738(8) 0.56452(8) 0.0136(3) Uani d . . 1
N N3 0.94915(8) 0.79098(8) 0.58292(8) 0.0154(3) Uani d . . 1
H H3 0.972727 0.760955 0.61424 0.018 Uiso calc U R 1
N N4 0.86188(9) 0.61215(8) 0.69746(8) 0.0162(3) Uani d . . 1
H H4 0.907205 0.633658 0.701086 0.019 Uiso calc U R 1
N N5 0.32875(8) 0.84985(8) 0.42228(8) 0.0121(3) Uani d . . 1
N N6 0.34710(8) 0.76307(8) 0.33583(7) 0.0113(3) Uani d . . 1
N N7 0.45558(8) 0.87140(8) 0.34456(8) 0.0148(3) Uani d . . 1
H H7 0.478817 0.835962 0.370881 0.018 Uiso calc U R 1
N N8 0.36709(9) 0.70223(8) 0.46424(8) 0.0161(3) Uani d . . 1
H H8 0.414844 0.714456 0.457425 0.019 Uiso calc U R 1
N N9 0.59117(11) 0.76380(12) 0.51081(11) 0.0388(5) Uani d . . 1
H H9 0.633593 0.753654 0.535005 0.047 Uiso calc U R 1
N N10 0.62347(11) 0.66456(11) 0.43747(11) 0.0388(5) Uani d . . 1
H H10 0.664311 0.657696 0.464883 0.047 Uiso calc U R 1
N N11 0.07557(10) 0.72105(10) 0.78022(10) 0.0277(4) Uani d . . 1
H H11 0.117073 0.718302 0.807383 0.033 Uiso calc U R 1
N N12 0.12636(10) 0.62550(11) 0.71254(11) 0.0334(5) Uani d . . 1
H H12 0.16522 0.624295 0.743035 0.04 Uiso calc U R 1
O O1 0.51731(8) 0.73437(8) 0.41403(8) 0.0227(3) Uani d . . 1
O O2 0.01231(8) 0.67720(8) 0.68182(8) 0.0250(3) Uani d . . 1
P P1 0.86106(3) 0.76553(2) 0.56781(3) 0.01307(9) Uani d . . 1
P P2 0.80791(3) 0.65392(3) 0.63732(3) 0.01295(9) Uani d . . 1
P P3 0.36387(3) 0.85948(2) 0.34058(2) 0.01062(8) Uani d . . 1
P P4 0.30815(3) 0.75346(2) 0.41560(2) 0.01189(9) Uani d . . 1
Se Se1 0.80248(2) 0.82831(2) 0.48845(2) 0.02018(5) Uani d . . 1
Se Se2 0.69787(2) 0.60862(2) 0.62453(2) 0.02047(5) Uani d . . 1
Se Se3 0.30688(2) 0.93579(2) 0.27063(2) 0.01599(4) Uani d . . 1
Se Se4 0.19435(2) 0.71946(2) 0.42221(2) 0.01907(4) Uani d . . 1

loop_
_atom_site_aniso_label
_atom_site_aniso_U_11
_atom_site_aniso_U_22
_atom_site_aniso_U_33
_atom_site_aniso_U_12
_atom_site_aniso_U_13
_atom_site_aniso_U_23
C1 0.0147(9) 0.0198(9) 0.0214(10) 0.0052(7) -0.0002(8) -0.0068(7)
C2 0.0277(11) 0.0337(11) 0.0190(10) 0.0060(9) 0.0033(9) -0.0081(9)
C3 0.0186(10) 0.0273(10) 0.0270(11) 0.0082(8) -0.0003(8) -0.0076(9)
C4 0.0238(11) 0.0194(9) 0.0337(12) 0.0045(8) -0.0041(9) -0.0113(9)
C5 0.0176(9) 0.0155(8) 0.0183(9) 0.0031(7) 0.0017(7) -0.0052(7)
C6 0.0270(11) 0.0233(10) 0.0237(11) 0.0063(8) -0.0051(9) -0.0092(8)
C7 0.0248(10) 0.0171(9) 0.0271(11) 0.0056(8) 0.0007(9) -0.0052(8)
C8 0.0267(11) 0.0248(10) 0.0276(11) 0.0005(8) 0.0127(9) -0.0065(9)
C9 0.0171(9) 0.0172(8) 0.0231(10) -0.0048(7) -0.0006(8) 0.0034(8)
C10 0.0179(10) 0.0271(10) 0.0305(12) -0.0076(8) -0.0029(9) 0.0049(9)
C11 0.0237(11) 0.0291(10) 0.0238(11) -0.0072(8) 0.0016(9) 0.0064(9)
C12 0.0278(11) 0.0163(9) 0.0322(12) -0.0060(8) -0.0023(9) 0.0026(8)
C13 0.0222(10) 0.0215(9) 0.0246(11) -0.0016(8) -0.0003(8) 0.0082(8)
C14 0.0394(14) 0.0394(13) 0.0416(15) -0.0109(11) -0.0183(12) 0.0256(11)
C15 0.0490(15) 0.0210(10) 0.0416(14) -0.0072(10) 0.0012(12) 0.0081(10)
C16 0.0441(15) 0.0516(15) 0.0338(14) 0.0070(12) 0.0171(12) 0.0225(12)
C17 0.0178(9) 0.0153(8) 0.0133(9) 0.0005(7) 0.0026(7) -0.0039(7)
C18 0.0311(11) 0.0227(9) 0.0138(9) 0.0000(8) 0.0045(8) -0.0039(8)
C19 0.0187(10) 0.0211(9) 0.0254(11) 0.0038(7) 0.0050(8) -0.0039(8)
C20 0.0234(10) 0.0162(8) 0.0199(10) -0.0025(7) 0.0012(8) -0.0064(7)
C21 0.0175(9) 0.0146(8) 0.0102(8) 0.0002(7) 0.0004(7) -0.0024(6)
C22 0.0282(11) 0.0135(8) 0.0185(10) 0.0016(7) 0.0003(8) -0.0035(7)
C23 0.0230(10) 0.0205(9) 0.0135(9) -0.0025(7) -0.0024(8) -0.0041(7)
C24 0.0214(10) 0.0206(9) 0.0163(9) -0.0004(7) 0.0068(8) -0.0041(7)
C25 0.0189(9) 0.0214(9) 0.0205(10) -0.0068(7) 0.0069(8) -0.0026(8)
C26 0.0283(11) 0.0305(11) 0.0251(11) -0.0119(9) 0.0106(9) -0.0016(9)
C27 0.0154(10) 0.0434(13) 0.0403(14) -0.0091(9) 0.0036(10) -0.0034(11)
C28 0.0297(12) 0.0225(10) 0.0345(13) -0.0129(9) 0.0119(10) -0.0055(9)
C29 0.0339(11) 0.0176(9) 0.0126(9) -0.0055(8) -0.0056(8) 0.0041(7)
C30 0.0586(16) 0.0187(10) 0.0269(12) -0.0136(10) -0.0128(11) 0.0071(9)
C31 0.0415(14) 0.0244(10) 0.0264(12) 0.0012(9) -0.0127(10) 0.0097(9)
C32 0.0457(14) 0.0379(12) 0.0144(10) -0.0042(11) 0.0024(10) 0.0106(9)
C33 0.0257(12) 0.0331(12) 0.0421(14) 0.0039(9) -0.0038(10) -0.0144(10)
C34 0.0182(10) 0.0262(10) 0.0334(12) 0.0045(8) -0.0053(9) -0.0030(9)
C35 0.0344(13) 0.0343(12) 0.0359(13) 0.0115(10) -0.0045(11) -0.0065(10)
C36 0.0257(12) 0.0390(12) 0.0349(13) 0.0107(10) 0.0049(10) -0.0038(10)
C37 0.0144(9) 0.0229(9) 0.0245(10) -0.0021(7) -0.0040(8) 0.0039(8)
C38 0.0336(14) 0.0451(14) 0.0539(17) 0.0031(11) -0.0095(12) -0.0271(13)
N1 0.0131(7) 0.0126(6) 0.0151(7) 0.0015(5) 0.0013(6) -0.0026(6)
N2 0.0142(7) 0.0116(6) 0.0152(7) 0.0003(5) 0.0013(6) -0.0022(6)
N3 0.0133(7) 0.0139(7) 0.0186(8) -0.0021(6) -0.0024(6) 0.0045(6)
N4 0.0134(7) 0.0164(7) 0.0188(8) -0.0032(6) -0.0020(6) 0.0035(6)
N5 0.0135(7) 0.0120(6) 0.0109(7) -0.0007(5) 0.0013(6) -0.0015(5)
N6 0.0141(7) 0.0107(6) 0.0092(7) -0.0011(5) 0.0009(6) -0.0010(5)
N7 0.0119(7) 0.0163(7) 0.0162(8) -0.0014(6) -0.0002(6) 0.0027(6)
N8 0.0201(8) 0.0142(7) 0.0139(8) -0.0024(6) -0.0021(6) 0.0031(6)
N9 0.0204(10) 0.0467(12) 0.0482(13) 0.0140(9) -0.0171(9) -0.0202(10)
N10 0.0273(10) 0.0437(12) 0.0442(13) 0.0206(9) -0.0170(9) -0.0170(10)
N11 0.0184(9) 0.0363(10) 0.0279(10) 0.0068(7) -0.0049(7) -0.0063(8)
N12 0.0214(9) 0.0365(10) 0.0412(12) 0.0092(8) -0.0158(8) -0.0175(9)
O1 0.0154(7) 0.0241(7) 0.0281(8) 0.0031(5) -0.0062(6) 0.0039(6)
O2 0.0156(7) 0.0311(7) 0.0278(8) -0.0048(6) -0.0088(6) 0.0097(6)
P1 0.0120(2) 0.01190(19) 0.0152(2) 0.00074(16) -0.00166(18) -0.00069(17)
P2 0.0101(2) 0.01309(19) 0.0156(2) -0.00017(16) -0.00010(18) -0.00106(17)
P3 0.0107(2) 0.01067(18) 0.0105(2) -0.00029(16) 0.00002(17) -0.00011(16)
P4 0.0130(2) 0.01227(19) 0.0103(2) -0.00229(16) -0.00010(17) -0.00009(16)
Se1 0.02005(10) 0.01896(9) 0.02102(10) 0.00229(7) -0.00665(8) 0.00373(8)
Se2 0.01116(9) 0.02222(9) 0.02793(11) -0.00381(7) -0.00094(8) -0.00071(8)
Se3 0.01808(9) 0.01415(8) 0.01548(9) 0.00138(7) -0.00303(7) 0.00304(7)
Se4 0.01486(9) 0.02430(9) 0.01814(10) -0.00680(7) 0.00152(7) 0.00108(8)

loop_
_atom_type_symbol
_atom_type_description
_atom_type_scat_dispersion_real
_atom_type_scat_dispersion_imag
_atom_type_scat_source
C C 0.0033 0.0016 'International Tables Vol C Tables 4.2.6.8 and 6.1.1.4'
H H 0.0000 0.0000 'International Tables Vol C Tables 4.2.6.8 and 6.1.1.4'
N N 0.0061 0.0033 'International Tables Vol C Tables 4.2.6.8 and 6.1.1.4'
P P 0.1023 0.0942 'International Tables Vol C Tables 4.2.6.8 and 6.1.1.4'
Se Se -0.0929 2.2259 'International Tables Vol C Tables 4.2.6.8 and 6.1.1.4'
O O 0.0106 0.0060 'International Tables Vol C Tables 4.2.6.8 and 6.1.1.4'

loop_
_geom_angle_atom_site_label_1
_geom_angle_atom_site_label_2
_geom_angle_atom_site_label_3
_geom_angle
N1 C1 C2 108.58(15)
N1 C1 C4 108.04(15)
C2 C1 C4 109.92(17)
N1 C1 C3 110.78(15)
C2 C1 C3 109.91(17)
C4 C1 C3 109.57(16)
C1 C2 H2A 109.5
C1 C2 H2B 109.5
H2A C2 H2B 109.5
C1 C2 H2C 109.5
H2A C2 H2C 109.5
H2B C2 H2C 109.5
C1 C3 H3A 109.5
C1 C3 H3B 109.5
H3A C3 H3B 109.5
C1 C3 H3C 109.5
H3A C3 H3C 109.5
H3B C3 H3C 109.5
C1 C4 H4A 109.5
C1 C4 H4B 109.5
H4A C4 H4B 109.5
C1 C4 H4C 109.5
H4A C4 H4C 109.5
H4B C4 H4C 109.5
N2 C5 C8 108.80(15)
N2 C5 C7 108.56(15)
C8 C5 C7 109.29(16)
N2 C5 C6 110.07(15)
C8 C5 C6 110.11(17)
C7 C5 C6 109.98(16)
C5 C6 H6A 109.5
C5 C6 H6B 109.5
H6A C6 H6B 109.5
C5 C6 H6C 109.5
H6A C6 H6C 109.5
H6B C6 H6C 109.5
C5 C7 H7A 109.5
C5 C7 H7B 109.5
H7A C7 H7B 109.5
C5 C7 H7C 109.5
H7A C7 H7C 109.5
H7B C7 H7C 109.5
C5 C8 H8A 109.5
C5 C8 H8B 109.5
H8A C8 H8B 109.5
C5 C8 H8C 109.5
H8A C8 H8C 109.5
H8B C8 H8C 109.5
N3 C9 C12 110.82(15)
N3 C9 C11 111.56(15)
C12 C9 C11 110.47(17)
N3 C9 C10 105.17(15)
C12 C9 C10 109.50(17)
C11 C9 C10 109.17(17)
C9 C10 H10A 109.5
C9 C10 H10B 109.5
H10A C10 H10B 109.5
C9 C10 H10C 109.5
H10A C10 H10C 109.5
H10B C10 H10C 109.5
C9 C11 H11A 109.5
C9 C11 H11B 109.5
H11A C11 H11B 109.5
C9 C11 H11C 109.5
H11A C11 H11C 109.5
H11B C11 H11C 109.5
C9 C12 H12A 109.5
C9 C12 H12B 109.5
H12A C12 H12B 109.5
C9 C12 H12C 109.5
H12A C12 H12C 109.5
H12B C12 H12C 109.5
N4 C13 C14 105.38(16)
N4 C13 C16 112.00(17)
C14 C13 C16 109.6(2)
N4 C13 C15 110.90(17)
C14 C13 C15 109.08(19)
C16 C13 C15 109.72(19)
C13 C14 H14A 109.5
C13 C14 H14B 109.5
H14A C14 H14B 109.5
C13 C14 H14C 109.5
H14A C14 H14C 109.5
H14B C14 H14C 109.5
C13 C15 H15A 109.5
C13 C15 H15B 109.5
H15A C15 H15B 109.5
C13 C15 H15C 109.5
H15A C15 H15C 109.5
H15B C15 H15C 109.5
C13 C16 H16A 109.5
C13 C16 H16B 109.5
H16A C16 H16B 109.5
C13 C16 H16C 109.5
H16A C16 H16C 109.5
H16B C16 H16C 109.5
N5 C17 C20 108.31(14)
N5 C17 C18 108.19(14)
C20 C17 C18 109.45(16)
N5 C17 C19 110.90(15)
C20 C17 C19 109.98(15)
C18 C17 C19 109.96(16)
C17 C18 H18A 109.5
C17 C18 H18B 109.5
H18A C18 H18B 109.5
C17 C18 H18C 109.5
H18A C18 H18C 109.5
H18B C18 H18C 109.5
C17 C19 H19A 109.5
C17 C19 H19B 109.5
H19A C19 H19B 109.5
C17 C19 H19C 109.5
H19A C19 H19C 109.5
H19B C19 H19C 109.5
C17 C20 H20A 109.5
C17 C20 H20B 109.5
H20A C20 H20B 109.5
C17 C20 H20C 109.5
H20A C20 H20C 109.5
H20B C20 H20C 109.5
N6 C21 C24 108.51(14)
N6 C21 C22 108.67(14)
C24 C21 C22 109.23(15)
N6 C21 C23 109.24(14)
C24 C21 C23 111.15(15)
C22 C21 C23 109.99(15)
C21 C22 H22A 109.5
C21 C22 H22B 109.5
H22A C22 H22B 109.5
C21 C22 H22C 109.5
H22A C22 H22C 109.5
H22B C22 H22C 109.5
C21 C23 H23A 109.5
C21 C23 H23B 109.5
H23A C23 H23B 109.5
C21 C23 H23C 109.5
H23A C23 H23C 109.5
H23B C23 H23C 109.5
C21 C24 H24A 109.5
C21 C24 H24B 109.5
H24A C24 H24B 109.5
C21 C24 H24C 109.5
H24A C24 H24C 109.5
H24B C24 H24C 109.5
N7 C25 C27 105.29(16)
N7 C25 C26 111.35(15)
C27 C25 C26 109.51(17)
N7 C25 C28 110.97(15)
C27 C25 C28 109.15(17)
C26 C25 C28 110.41(17)
C25 C26 H26A 109.5
C25 C26 H26B 109.5
H26A C26 H26B 109.5
C25 C26 H26C 109.5
H26A C26 H26C 109.5
H26B C26 H26C 109.5
C25 C27 H27A 109.5
C25 C27 H27B 109.5
H27A C27 H27B 109.5
C25 C27 H27C 109.5
H27A C27 H27C 109.5
H27B C27 H27C 109.5
C25 C28 H28A 109.5
C25 C28 H28B 109.5
H28A C28 H28B 109.5
C25 C28 H28C 109.5
H28A C28 H28C 109.5
H28B C28 H28C 109.5
N8 C29 C32 111.01(16)
N8 C29 C30 111.25(16)
C32 C29 C30 110.87(18)
N8 C29 C31 105.71(16)
C32 C29 C31 109.33(17)
C30 C29 C31 108.50(18)
C29 C30 H30A 109.5
C29 C30 H30B 109.5
H30A C30 H30B 109.5
C29 C30 H30C 109.5
H30A C30 H30C 109.5
H30B C30 H30C 109.5
C29 C31 H31A 109.5
C29 C31 H31B 109.5
H31A C31 H31B 109.5
C29 C31 H31C 109.5
H31A C31 H31C 109.5
H31B C31 H31C 109.5
C29 C32 H32A 109.5
C29 C32 H32B 109.5
H32A C32 H32B 109.5
C29 C32 H32C 109.5
H32A C32 H32C 109.5
H32B C32 H32C 109.5
N9 C33 H33A 109.5
N9 C33 H33B 109.5
H33A C33 H33B 109.5
N9 C33 H33C 109.5
H33A C33 H33C 109.5
H33B C33 H33C 109.5
O1 C34 N9 122.60(19)
O1 C34 N10 121.1(2)
N9 C34 N10 116.33(19)
N10 C35 H35A 109.5
N10 C35 H35B 109.5
H35A C35 H35B 109.5
N10 C35 H35C 109.5
H35A C35 H35C 109.5
H35B C35 H35C 109.5
N11 C36 H36A 109.5
N11 C36 H36B 109.5
H36A C36 H36B 109.5
N11 C36 H36C 109.5
H36A C36 H36C 109.5
H36B C36 H36C 109.5
O2 C37 N12 121.25(19)
O2 C37 N11 122.33(19)
N12 C37 N11 116.41(18)
N12 C38 H38A 109.5
N12 C38 H38B 109.5
H38A C38 H38B 109.5
N12 C38 H38C 109.5
H38A C38 H38C 109.5
H38B C38 H38C 109.5
C1 N1 P2 129.94(12)
C1 N1 P1 131.48(12)
P2 N1 P1 96.48(7)
C5 N2 P2 131.45(12)
C5 N2 P1 130.21(12)
P2 N2 P1 96.79(7)
C9 N3 P1 134.75(13)
C9 N3 H3 112.6
P1 N3 H3 112.6
C13 N4 P2 136.00(13)
C13 N4 H4 112.0
P2 N4 H4 112.0
C17 N5 P3 130.27(12)
C17 N5 P4 130.42(12)
P3 N5 P4 96.37(7)
C21 N6 P4 130.61(11)
C21 N6 P3 131.07(11)
P4 N6 P3 97.14(7)
C25 N7 P3 135.35(13)
C25 N7 H7 112.3
P3 N7 H7 112.3
C29 N8 P4 135.19(14)
C29 N8 H8 112.4
P4 N8 H8 112.4
C34 N9 C33 122.82(19)
C34 N9 H9 118.6
C33 N9 H9 118.6
C34 N10 C35 121.36(19)
C34 N10 H10 119.3
C35 N10 H10 119.3
C37 N11 C36 121.47(18)
C37 N11 H11 119.3
C36 N11 H11 119.3
C37 N12 C38 121.09(19)
C37 N12 H12 119.5
C38 N12 H12 119.5
N3 P1 N2 107.12(8)
N3 P1 N1 110.28(8)
N2 P1 N1 83.04(7)
N3 P1 Se1 115.46(6)
N2 P1 Se1 118.72(6)
N1 P1 Se1 117.73(6)
N3 P1 P2 118.73(6)
N2 P1 P2 41.53(5)
N1 P1 P2 41.73(5)
Se1 P1 P2 125.78(2)
N4 P2 N2 108.54(8)
N4 P2 N1 109.06(8)
N2 P2 N1 83.23(7)
N4 P2 Se2 115.58(6)
N2 P2 Se2 118.26(6)
N1 P2 Se2 117.72(6)
N4 P2 P1 118.94(6)
N2 P2 P1 41.67(5)
N1 P2 P1 41.79(5)
Se2 P2 P1 125.48(2)
N7 P3 N6 107.34(7)
N7 P3 N5 111.25(8)
N6 P3 N5 83.32(7)
N7 P3 Se3 113.74(6)
N6 P3 Se3 120.26(6)
N5 P3 Se3 117.19(5)
N7 P3 P4 117.89(6)
N6 P3 P4 41.41(5)
N5 P3 P4 41.96(5)
Se3 P3 P4 128.36(2)
N8 P4 N6 106.85(8)
N8 P4 N5 110.94(8)
N6 P4 N5 83.05(7)
N8 P4 Se4 114.05(6)
N6 P4 Se4 119.94(6)
N5 P4 Se4 118.02(5)
N8 P4 P3 117.27(6)
N6 P4 P3 41.45(5)
N5 P4 P3 41.66(5)
Se4 P4 P3 128.66(2)

loop_
_geom_bond_atom_site_label_1
_geom_bond_atom_site_label_2
_geom_bond_distance
C1 N1 1.491(2)
C1 C2 1.526(3)
C1 C4 1.528(3)
C1 C3 1.532(3)
C2 H2A 0.98
C2 H2B 0.98
C2 H2C 0.98
C3 H3A 0.98
C3 H3B 0.98
C3 H3C 0.98
C4 H4A 0.98
C4 H4B 0.98
C4 H4C 0.98
C5 N2 1.489(2)
C5 C8 1.523(3)
C5 C7 1.525(3)
C5 C6 1.531(3)
C6 H6A 0.98
C6 H6B 0.98
C6 H6C 0.98
C7 H7A 0.98
C7 H7B 0.98
C7 H7C 0.98
C8 H8A 0.98
C8 H8B 0.98
C8 H8C 0.98
C9 N3 1.494(2)
C9 C12 1.523(3)
C9 C11 1.524(3)
C9 C10 1.531(3)
C10 H10A 0.98
C10 H10B 0.98
C10 H10C 0.98
C11 H11A 0.98
C11 H11B 0.98
C11 H11C 0.98
C12 H12A 0.98
C12 H12B 0.98
C12 H12C 0.98
C13 N4 1.492(2)
C13 C14 1.515(3)
C13 C16 1.517(3)
C13 C15 1.528(3)
C14 H14A 0.98
C14 H14B 0.98
C14 H14C 0.98
C15 H15A 0.98
C15 H15B 0.98
C15 H15C 0.98
C16 H16A 0.98
C16 H16B 0.98
C16 H16C 0.98
C17 N5 1.493(2)
C17 C20 1.525(2)
C17 C18 1.528(3)
C17 C19 1.532(3)
C18 H18A 0.98
C18 H18B 0.98
C18 H18C 0.98
C19 H19A 0.98
C19 H19B 0.98
C19 H19C 0.98
C20 H20A 0.98
C20 H20B 0.98
C20 H20C 0.98
C21 N6 1.492(2)
C21 C24 1.525(2)
C21 C22 1.527(2)
C21 C23 1.530(3)
C22 H22A 0.98
C22 H22B 0.98
C22 H22C 0.98
C23 H23A 0.98
C23 H23B 0.98
C23 H23C 0.98
C24 H24A 0.98
C24 H24B 0.98
C24 H24C 0.98
C25 N7 1.498(2)
C25 C27 1.520(3)
C25 C26 1.530(3)
C25 C28 1.530(3)
C26 H26A 0.98
C26 H26B 0.98
C26 H26C 0.98
C27 H27A 0.98
C27 H27B 0.98
C27 H27C 0.98
C28 H28A 0.98
C28 H28B 0.98
C28 H28C 0.98
C29 N8 1.493(2)
C29 C32 1.519(3)
C29 C30 1.525(3)
C29 C31 1.528(3)
C30 H30A 0.98
C30 H30B 0.98
C30 H30C 0.98
C31 H31A 0.98
C31 H31B 0.98
C31 H31C 0.98
C32 H32A 0.98
C32 H32B 0.98
C32 H32C 0.98
C33 N9 1.442(3)
C33 H33A 0.98
C33 H33B 0.98
C33 H33C 0.98
C34 O1 1.240(2)
C34 N9 1.344(3)
C34 N10 1.347(3)
C35 N10 1.445(3)
C35 H35A 0.98
C35 H35B 0.98
C35 H35C 0.98
C36 N11 1.444(3)
C36 H36A 0.98
C36 H36B 0.98
C36 H36C 0.98
C37 O2 1.241(2)
C37 N12 1.344(3)
C37 N11 1.346(3)
C38 N12 1.445(3)
C38 H38A 0.98
C38 H38B 0.98
C38 H38C 0.98
N1 P2 1.6931(15)
N1 P1 1.6948(15)
N2 P2 1.6875(15)
N2 P1 1.6922(14)
N3 P1 1.6267(15)
N3 H3 0.88
N4 P2 1.6257(16)
N4 H4 0.88
N5 P3 1.6933(15)
N5 P4 1.7033(14)
N6 P4 1.6877(15)
N6 P3 1.6887(14)
N7 P3 1.6259(15)
N7 H7 0.88
N8 P4 1.6242(16)
N8 H8 0.88
N9 H9 0.88
N10 H10 0.88
N11 H11 0.88
N12 H12 0.88
P1 Se1 2.0939(5)
P1 P2 2.5272(6)
P2 Se2 2.0938(5)
P3 Se3 2.0970(5)
P3 P4 2.5315(6)
P4 Se4 2.0940(5)
